data_1528018
loop_
_publ_author_name
'Schichl, H.'
'Voellenkle, H.'
'Wittmann, A.'

_publ_section_title
;
 Die Kristallstruktur von Rb6 Si10 O23
;
_journal_name_full 'Monatshefte fuer Chemie (-108,1977)'
_journal_page_first 854
_journal_page_last 863
_journal_volume 104
_journal_year 1973
_chemical_formula_sum 'O23 Rb6 Si10'
_chemical_name_systematic 'Rb6 Si10 O23'
_space_group_IT_number 38
_symmetry_space_group_name_Hall 'C -2 2'
_symmetry_space_group_name_H-M 'C 2 m m'
_cell_angle_alpha 90
_cell_angle_beta 90
_cell_angle_gamma 90
_cell_formula_units_Z 2
_cell_length_a 9.348
_cell_length_b 16.29
_cell_length_c 8.055
_cell_volume 1226.607
_citation_journal_id_ASTM MOCHAP
_cod_data_source_file Schichl_MOCHAP_1973_846.cif
_cod_data_source_block O23Rb6Si10
_cod_original_sg_symbol_Hall 'A 2 -2 (z,y,-x)'
_cod_database_code 1528018

loop_
_symmetry_equiv_pos_as_xyz
x,y,z
x,-y,-z
x,y,-z
x,-y,z
x+1/2,y+1/2,z
x+1/2,-y+1/2,-z
x+1/2,y+1/2,-z
x+1/2,-y+1/2,z

loop_
_atom_site_label
_atom_site_type_symbol
_atom_site_fract_x
_atom_site_fract_y
_atom_site_fract_z
_atom_site_occupancy
_atom_site_U_iso_or_equiv
O8 O-2 0.1317 0.2877 0.1992 1 0.0
O5 O-2 0.5066 0.0772 0.2698 1 0.0
Rb4 Rb+1 0.3902 0.3806 0.5 1 0.0
Rb2 Rb+1 0.252 0 0.5 1 0.0
Si1 Si+4 0.6004 0 0.1966 1 0.0
Si2 Si+4 0.213 0.1965 0.1919 1 0.0
Si3 Si+4 0.5176 0.1721 0.3108 1 0.0
O7 O-2 0.3622 0.2155 0.2975 1 0.0
O6 O-2 0.122 0.1221 0.2527 1 0.0
O3 O-2 0.5664 0.1792 0.5 1 0.0
O4 O-2 0.7624 0 0.2473 1 0.0
Rb3 Rb+1 0.38 0.3784 0 1 0.0
Rb1 Rb+1 0.2448 0 0 1 0.0
O1 O-2 0.5772 0 0 1 0.0
O2 O-2 0.2818 0.1838 0 1 0.0
